data_4063352
loop_
_publ_author_name
'Mutoh, Yuichiro'
'Imai, Kohei'
'Kimura, Yusuke'
'Ikeda, Yousuke'
'Ishii, Youichi'

_publ_section_title
;
 Reversibility of Disubstituted Vinylidene - Internal Alkyne Isomerization
 at Cationic Ruthenium and Iron Complexes
;
_journal_issue 2
_journal_name_full Organometallics
_journal_page_first 204
_journal_page_last 207
_journal_paper_doi 10.1021/om101109c
_journal_volume 30
_journal_year 2011
_chemical_formula_moiety 'C74 H59 B F24 P3 Ru '
_chemical_formula_sum 'C74 H59 B F24 P3 Ru'
_chemical_formula_weight 1609.04
_space_group_IT_number 2
_symmetry_cell_setting triclinic
_symmetry_Int_Tables_number 2
_symmetry_space_group_name_Hall '-P 1'
_symmetry_space_group_name_H-M 'P -1'
_cell_angle_alpha 69.846(4)
_cell_angle_beta 84.795(7)
_cell_angle_gamma 82.398(6)
_cell_formula_units_Z 2
_cell_length_a 12.691(3)
_cell_length_b 15.192(3)
_cell_length_c 19.270(4)
_cell_measurement_reflns_used 8928
_cell_measurement_temperature 123.1
_cell_measurement_theta_max 27.5
_cell_measurement_theta_min 3.1
_cell_volume 3453.1(13)
_computing_cell_refinement CrystalClear
_computing_data_collection CrystalClear
_computing_data_reduction CrystalStructure
_computing_publication_material 'CrystalStructure 3.8'
_computing_structure_refinement SHELXL
_computing_structure_solution SHELXS97
_diffrn_ambient_temperature 123.1
_diffrn_detector_area_resol_mean 7.31
_diffrn_measured_fraction_theta_full 0.969
_diffrn_measured_fraction_theta_max 0.969
_diffrn_measurement_device_type 'Rigaku Mercury'
_diffrn_measurement_method \245w
_diffrn_radiation_type MoK\a
_diffrn_radiation_wavelength 0.71070
_diffrn_reflns_av_R_equivalents 0.049
_diffrn_reflns_limit_h_max 13
_diffrn_reflns_limit_h_min -16
_diffrn_reflns_limit_k_max 19
_diffrn_reflns_limit_k_min -19
_diffrn_reflns_limit_l_max 25
_diffrn_reflns_limit_l_min -20
_diffrn_reflns_number 26877
_diffrn_reflns_theta_full 27.48
_diffrn_reflns_theta_max 27.48
_exptl_absorpt_coefficient_mu 0.405
_exptl_absorpt_correction_T_max 0.960
_exptl_absorpt_correction_T_min 0.704
_exptl_absorpt_correction_type multi-scan
_exptl_absorpt_process_details 'Jacobson, R. (1998) Private communication'
_exptl_crystal_colour colorless
_exptl_crystal_density_diffrn 1.547
_exptl_crystal_density_method 'not measured'
_exptl_crystal_description prism
_exptl_crystal_F_000 1626.00
_exptl_crystal_size_max 0.35
_exptl_crystal_size_mid 0.15
_exptl_crystal_size_min 0.10
_refine_diff_density_max 1.06
_refine_diff_density_min -0.79
_refine_ls_extinction_method none
_refine_ls_goodness_of_fit_ref 1.059
_refine_ls_hydrogen_treatment refall
_refine_ls_number_parameters 927
_refine_ls_number_reflns 15355
_refine_ls_R_factor_gt 0.0647
_refine_ls_shift/su_max 0.0010
_refine_ls_structure_factor_coef Fsqd
_refine_ls_weighting_details 'w = 1/[\245s^2^(Fo^2^)+(0.0685P)^2^+3.7802P] where P=(Fo^2^+2Fc^2^)/3'
_refine_ls_weighting_scheme calc
_refine_ls_wR_factor_ref 0.1617
_reflns_number_gt 11573
_reflns_number_total 15355
_reflns_threshold_expression F^2^>2.0\245s(F^2^)
_cod_data_source_file om101109c_si_002.cif
_cod_data_source_block '_CpRu(dppe)(PMe2Ph)BArF4'
_cod_original_cell_volume 3453.1(12)
_cod_original_formula_sum 'C74 H59 B F24 P3 Ru '
_cod_database_code 4063352

loop_
_symmetry_equiv_pos_site_id
_symmetry_equiv_pos_as_xyz
1 +X,+Y,+Z
2 -X,-Y,-Z

loop_
_atom_site_label
_atom_site_type_symbol
_atom_site_fract_x
_atom_site_fract_y
_atom_site_fract_z
_atom_site_U_iso_or_equiv
_atom_site_adp_type
_atom_site_occupancy
_atom_site_symmetry_multiplicity
_atom_site_calc_flag
_atom_site_refinement_flags
_atom_site_disorder_assembly
_atom_site_disorder_group
Ru(1) Ru 0.61822(2) -0.00017(2) 0.730394(17) 0.01433(8) Uani 1.00 1 d . . .
P(1) P 0.63950(7) 0.15505(7) 0.71643(6) 0.0169(2) Uani 1.00 1 d . . .
P(2) P 0.72050(7) -0.01279(7) 0.62889(5) 0.0162(2) Uani 1.00 1 d . . .
P(3) P 0.48209(7) 0.04315(7) 0.65181(5) 0.0150(2) Uani 1.00 1 d . . .
F(1) F 0.8055(4) 0.6755(2) 0.8547(2) 0.0916(15) Uani 1.00 1 d . . .
F(2) F 0.7079(2) 0.6577(2) 0.9533(2) 0.0773(12) Uani 1.00 1 d . . .
F(3) F 0.8650(2) 0.6864(2) 0.95023(19) 0.0507(8) Uani 1.00 1 d . . .
F(4) F 0.7876(4) 0.3344(5) 1.1667(2) 0.156(2) Uani 1.00 1 d . . .
F(5) F 0.9312(5) 0.3764(3) 1.1675(2) 0.122(2) Uani 1.00 1 d . . .
F(6) F 0.9257(4) 0.2510(2) 1.14945(19) 0.1061(18) Uani 1.00 1 d . . .
F(7) F 1.16139(19) 0.58170(19) 0.68610(16) 0.0443(7) Uani 1.00 1 d . . .
F(8) F 1.31415(19) 0.55513(18) 0.73150(17) 0.0398(7) Uani 1.00 1 d . . .
F(9) F 1.2819(2) 0.4833(2) 0.66005(17) 0.0594(9) Uani 1.00 1 d . . .
F(10) F 1.40718(19) 0.2554(2) 0.93584(18) 0.0516(8) Uani 1.00 1 d . . .
F(11) F 1.28053(17) 0.17498(17) 0.99635(13) 0.0267(5) Uani 1.00 1 d . . .
F(12) F 1.3524(2) 0.1531(2) 0.89831(15) 0.0442(7) Uani 1.00 1 d . . .
F(13) F 1.0005(2) 0.4423(3) 0.57544(17) 0.0794(13) Uani 1.00 1 d . . .
F(14) F 0.9297(2) 0.3187(3) 0.58667(19) 0.0667(10) Uani 1.00 1 d . . .
F(15) F 0.8504(2) 0.4551(2) 0.52601(16) 0.0653(11) Uani 1.00 1 d . . .
F(16) F 0.5769(3) 0.5754(3) 0.7426(3) 0.0689(14) Uani 0.76 1 d P . .
F(17) F 0.5280(2) 0.4485(3) 0.7835(3) 0.126(2) Uani 0.99 1 d P . .
F(18) F 0.5201(4) 0.4703(8) 0.6902(5) 0.099(3) Uani 0.57 1 d P . .
F(19) F 0.5545(5) 0.5548(6) 0.6600(5) 0.128(3) Uani 0.68 1 d P . .
F(20) F 0.6144(2) 0.1702(2) 1.0167(2) 0.0601(9) Uani 1.00 1 d . . .
F(21) F 0.6920(2) 0.0377(2) 1.08158(16) 0.0554(9) Uani 1.00 1 d . . .
F(22) F 0.61099(19) 0.0486(2) 0.98715(16) 0.0454(7) Uani 1.00 1 d . . .
F(23) F 1.0013(2) -0.09915(19) 0.93963(16) 0.0482(7) Uani 1.00 1 d . . .
F(24) F 0.9527(2) -0.0326(2) 0.83004(16) 0.0467(8) Uani 1.00 1 d . . .
F(25) F 1.0938(2) 0.0002(2) 0.8633(2) 0.0596(10) Uani 1.00 1 d . . .
C(1) C 0.7666(2) 0.1795(2) 0.7404(2) 0.0217(8) Uani 1.00 1 d . . .
C(2) C 0.5518(3) 0.1990(3) 0.7803(2) 0.0252(9) Uani 1.00 1 d . . .
C(3) C 0.6196(3) 0.2483(2) 0.6274(2) 0.0200(8) Uani 1.00 1 d . . .
C(4) C 0.5243(3) 0.3082(2) 0.6124(2) 0.0278(9) Uani 1.00 1 d . . .
C(5) C 0.5096(3) 0.3730(3) 0.5423(3) 0.0403(12) Uani 1.00 1 d . . .
C(6) C 0.5872(4) 0.3811(3) 0.4868(2) 0.0407(12) Uani 1.00 1 d . . .
C(7) C 0.6827(3) 0.3234(3) 0.5010(2) 0.0352(10) Uani 1.00 1 d . . .
C(8) C 0.6990(3) 0.2579(3) 0.5708(2) 0.0245(8) Uani 1.00 1 d . . .
C(9) C 0.5535(3) -0.0405(3) 0.8472(2) 0.0215(8) Uani 1.00 1 d . . .
C(10) C 0.6665(2) -0.0430(2) 0.8470(2) 0.0201(8) Uani 1.00 1 d . . .
C(11) C 0.7137(3) -0.1112(2) 0.8174(2) 0.0244(9) Uani 1.00 1 d . . .
C(12) C 0.6306(3) -0.1529(2) 0.7983(2) 0.0247(8) Uani 1.00 1 d . . .
C(13) C 0.5332(3) -0.1085(3) 0.8179(2) 0.0254(9) Uani 1.00 1 d . . .
C(14) C 0.6405(3) 0.0297(3) 0.5452(2) 0.0265(9) Uani 1.00 1 d . . .
C(15) C 0.5369(2) 0.0887(2) 0.5560(2) 0.0166(7) Uani 1.00 1 d . . .
C(16) C 0.8452(2) 0.0415(2) 0.6008(2) 0.0202(8) Uani 1.00 1 d . . .
C(17) C 0.8830(3) 0.0780(3) 0.5274(2) 0.0274(9) Uani 1.00 1 d . . .
C(18) C 0.9794(3) 0.1173(3) 0.5103(2) 0.0388(11) Uani 1.00 1 d . . .
C(19) C 1.0392(3) 0.1183(3) 0.5654(3) 0.0388(11) Uani 1.00 1 d . . .
C(20) C 1.0053(3) 0.0808(3) 0.6381(2) 0.0337(10) Uani 1.00 1 d . . .
C(21) C 0.9078(2) 0.0431(3) 0.6559(2) 0.0250(9) Uani 1.00 1 d . . .
C(22) C 0.7741(2) -0.1350(3) 0.6348(2) 0.0228(8) Uani 1.00 1 d . . .
C(23) C 0.8610(3) -0.1781(3) 0.6781(2) 0.0263(9) Uani 1.00 1 d . . .
C(24) C 0.9025(3) -0.2700(3) 0.6865(2) 0.0348(11) Uani 1.00 1 d . . .
C(25) C 0.8589(4) -0.3212(3) 0.6517(2) 0.0436(12) Uani 1.00 1 d . . .
C(26) C 0.7730(4) -0.2799(3) 0.6084(3) 0.0477(13) Uani 1.00 1 d . . .
C(27) C 0.7314(3) -0.1873(3) 0.5996(2) 0.0357(11) Uani 1.00 1 d . . .
C(28) C 0.3730(2) 0.1325(2) 0.6571(2) 0.0200(8) Uani 1.00 1 d . . .
C(29) C 0.3313(3) 0.2019(2) 0.5948(2) 0.0253(9) Uani 1.00 1 d . . .
C(30) C 0.2465(3) 0.2664(3) 0.6023(3) 0.0357(11) Uani 1.00 1 d . . .
C(31) C 0.2019(3) 0.2622(3) 0.6710(3) 0.0401(12) Uani 1.00 1 d . . .
C(32) C 0.2420(3) 0.1915(3) 0.7337(2) 0.0367(11) Uani 1.00 1 d . . .
C(33) C 0.3268(2) 0.1275(3) 0.7266(2) 0.0257(9) Uani 1.00 1 d . . .
C(34) C 0.4055(2) -0.0529(2) 0.6538(2) 0.0182(7) Uani 1.00 1 d . . .
C(35) C 0.4578(3) -0.1405(3) 0.6583(2) 0.0271(9) Uani 1.00 1 d . . .
C(36) C 0.4017(3) -0.2142(3) 0.6599(2) 0.0320(10) Uani 1.00 1 d . . .
C(37) C 0.2924(3) -0.2012(3) 0.6583(2) 0.0311(10) Uani 1.00 1 d . . .
C(38) C 0.2395(3) -0.1145(3) 0.6546(2) 0.0278(9) Uani 1.00 1 d . . .
C(39) C 0.2944(2) -0.0405(3) 0.6516(2) 0.0223(8) Uani 1.00 1 d . . .
C(40) C 0.8924(2) 0.3894(2) 0.9247(2) 0.0159(7) Uani 1.00 1 d . . .
C(41) C 0.8634(2) 0.4869(2) 0.9031(2) 0.0217(8) Uani 1.00 1 d . . .
C(42) C 0.8394(3) 0.5333(2) 0.9544(2) 0.0239(9) Uani 1.00 1 d . . .
C(43) C 0.8459(3) 0.4854(3) 1.0290(2) 0.0286(9) Uani 1.00 1 d . . .
C(44) C 0.8754(3) 0.3892(3) 1.0520(2) 0.0255(9) Uani 1.00 1 d . . .
C(45) C 0.8980(2) 0.3425(2) 1.0008(2) 0.0207(8) Uani 1.00 1 d . . .
C(46) C 0.8054(4) 0.6384(3) 0.9278(2) 0.0366(11) Uani 1.00 1 d . . .
C(47) C 0.8802(4) 0.3359(4) 1.1326(2) 0.0461(13) Uani 1.00 1 d . . .
C(48) C 1.0553(2) 0.3451(2) 0.8477(2) 0.0153(7) Uani 1.00 1 d . . .
C(49) C 1.0932(2) 0.4220(2) 0.7916(2) 0.0168(7) Uani 1.00 1 d . . .
C(50) C 1.2013(2) 0.4344(2) 0.7796(2) 0.0193(8) Uani 1.00 1 d . . .
C(51) C 1.2759(2) 0.3702(2) 0.8246(2) 0.0187(7) Uani 1.00 1 d . . .
C(52) C 1.2401(2) 0.2944(2) 0.8818(2) 0.0166(7) Uani 1.00 1 d . . .
C(53) C 1.1321(2) 0.2815(2) 0.8932(2) 0.0163(7) Uani 1.00 1 d . . .
C(54) C 1.2381(3) 0.5137(3) 0.7151(2) 0.0267(9) Uani 1.00 1 d . . .
C(55) C 1.3193(2) 0.2205(3) 0.9291(2) 0.0243(9) Uani 1.00 1 d . . .
C(56) C 0.8608(2) 0.3832(2) 0.7882(2) 0.0174(7) Uani 1.00 1 d . . .
C(57) C 0.9053(2) 0.3792(2) 0.7205(2) 0.0212(8) Uani 1.00 1 d . . .
C(58) C 0.8498(3) 0.4137(3) 0.6563(2) 0.0276(9) Uani 1.00 1 d . . .
C(59) C 0.7442(3) 0.4524(3) 0.6576(2) 0.0305(10) Uani 1.00 1 d . . .
C(60) C 0.6977(3) 0.4552(3) 0.7245(2) 0.0304(10) Uani 1.00 1 d . . .
C(61) C 0.7546(3) 0.4223(2) 0.7883(2) 0.0244(9) Uani 1.00 1 d . . .
C(62) C 0.9074(4) 0.4073(4) 0.5858(2) 0.0492(16) Uani 1.00 1 d . . .
C(63) C 0.5854(4) 0.4980(4) 0.7277(3) 0.0462(14) Uani 1.00 1 d . . .
C(64) C 0.8993(2) 0.2262(2) 0.8967(2) 0.0161(7) Uani 1.00 1 d . . .
C(65) C 0.9590(2) 0.1522(2) 0.8798(2) 0.0172(7) Uani 1.00 1 d . . .
C(66) C 0.9305(2) 0.0604(2) 0.9062(2) 0.0176(7) Uani 1.00 1 d . . .
C(67) C 0.8378(2) 0.0400(2) 0.9504(2) 0.0193(8) Uani 1.00 1 d . . .
C(68) C 0.7742(2) 0.1140(2) 0.9657(2) 0.0194(8) Uani 1.00 1 d . . .
C(69) C 0.8045(2) 0.2042(2) 0.9391(2) 0.0189(8) Uani 1.00 1 d . . .
C(70) C 0.9947(2) -0.0169(2) 0.8850(2) 0.0208(8) Uani 1.00 1 d . . .
C(71) C 0.6737(3) 0.0926(3) 1.0124(2) 0.0245(8) Uani 1.00 1 d . . .
C(72) C 0.4885(9) 0.5195(9) 0.9558(6) 0.101(3) Uiso 0.78 1 d P . .
C(73) C 0.5629(9) 0.3719(9) 1.0545(8) 0.117(3) Uiso 0.82 1 d P . .
C(74) C 0.5574(14) 0.4355(14) 0.9678(11) 0.205(7) Uiso 0.91 1 d P . .
C(75) C 0.5637(17) 0.3459(17) 1.1312(14) 0.138(8) Uiso 0.49 1 d P . .
B(1) B 0.9271(3) 0.3356(2) 0.8644(2) 0.0143(8) Uani 1.00 1 d . . .
H(1) H 0.7853 0.1351 0.7894 0.026 Uiso 1.00 1 c R . .
H(2) H 0.7600 0.2441 0.7412 0.026 Uiso 1.00 1 c R . .
H(3) H 0.8223 0.1721 0.7036 0.026 Uiso 1.00 1 c R . .
H(4) H 0.5434 0.1477 0.8274 0.030 Uiso 1.00 1 c R . .
H(5) H 0.4821 0.2230 0.7591 0.030 Uiso 1.00 1 c R . .
H(6) H 0.5827 0.2501 0.7887 0.030 Uiso 1.00 1 c R . .
H(7) H 0.4701 0.3044 0.6504 0.033 Uiso 1.00 1 c R . .
H(8) H 0.4443 0.4126 0.5323 0.048 Uiso 1.00 1 c R . .
H(9) H 0.5757 0.4261 0.4390 0.049 Uiso 1.00 1 c R . .
H(10) H 0.7367 0.3287 0.4627 0.042 Uiso 1.00 1 c R . .
H(11) H 0.7649 0.2191 0.5805 0.029 Uiso 1.00 1 c R . .
H(12) H 0.5019 -0.0002 0.8641 0.026 Uiso 1.00 1 c R . .
H(13) H 0.7032 -0.0046 0.8642 0.024 Uiso 1.00 1 c R . .
H(14) H 0.7880 -0.1273 0.8110 0.029 Uiso 1.00 1 c R . .
H(15) H 0.6394 -0.2010 0.7767 0.030 Uiso 1.00 1 c R . .
H(16) H 0.4645 -0.1227 0.8120 0.030 Uiso 1.00 1 c R . .
H(17) H 0.6832 0.0683 0.5027 0.032 Uiso 1.00 1 c R . .
H(18) H 0.6235 -0.0252 0.5334 0.032 Uiso 1.00 1 c R . .
H(19) H 0.4843 0.0873 0.5215 0.020 Uiso 1.00 1 c R . .
H(20) H 0.5507 0.1551 0.5442 0.020 Uiso 1.00 1 c R . .
H(21) H 0.8429 0.0760 0.4887 0.033 Uiso 1.00 1 c R . .
H(22) H 1.0035 0.1436 0.4601 0.047 Uiso 1.00 1 c R . .
H(23) H 1.1048 0.1452 0.5532 0.046 Uiso 1.00 1 c R . .
H(24) H 1.0479 0.0804 0.6763 0.040 Uiso 1.00 1 c R . .
H(25) H 0.8840 0.0181 0.7063 0.030 Uiso 1.00 1 c R . .
H(26) H 0.8924 -0.1438 0.7023 0.032 Uiso 1.00 1 c R . .
H(27) H 0.9616 -0.2981 0.7166 0.042 Uiso 1.00 1 c R . .
H(28) H 0.8877 -0.3842 0.6574 0.052 Uiso 1.00 1 c R . .
H(29) H 0.7420 -0.3147 0.5845 0.057 Uiso 1.00 1 c R . .
H(30) H 0.6728 -0.1594 0.5691 0.043 Uiso 1.00 1 c R . .
H(31) H 0.3608 0.2052 0.5470 0.030 Uiso 1.00 1 c R . .
H(32) H 0.2189 0.3141 0.5594 0.043 Uiso 1.00 1 c R . .
H(33) H 0.1443 0.3069 0.6756 0.048 Uiso 1.00 1 c R . .
H(34) H 0.2111 0.1874 0.7814 0.044 Uiso 1.00 1 c R . .
H(35) H 0.3538 0.0795 0.7695 0.031 Uiso 1.00 1 c R . .
H(36) H 0.5331 -0.1506 0.6604 0.033 Uiso 1.00 1 c R . .
H(37) H 0.4390 -0.2735 0.6621 0.038 Uiso 1.00 1 c R . .
H(38) H 0.2539 -0.2514 0.6597 0.037 Uiso 1.00 1 c R . .
H(39) H 0.1640 -0.1055 0.6541 0.033 Uiso 1.00 1 c R . .
H(40) H 0.2566 0.0191 0.6481 0.027 Uiso 1.00 1 c R . .
H(41) H 0.8601 0.5224 0.8518 0.026 Uiso 1.00 1 c R . .
H(42) H 0.8306 0.5174 1.0639 0.034 Uiso 1.00 1 c R . .
H(43) H 0.9180 0.2763 1.0183 0.025 Uiso 1.00 1 c R . .
H(44) H 1.0437 0.4677 0.7605 0.020 Uiso 1.00 1 c R . .
H(45) H 1.3496 0.3779 0.8165 0.022 Uiso 1.00 1 c R . .
H(46) H 1.1101 0.2285 0.9325 0.020 Uiso 1.00 1 c R . .
H(47) H 0.9767 0.3518 0.7183 0.025 Uiso 1.00 1 c R . .
H(48) H 0.7054 0.4762 0.6139 0.037 Uiso 1.00 1 c R . .
H(49) H 0.7206 0.4264 0.8332 0.029 Uiso 1.00 1 c R . .
H(50) H 1.0219 0.1645 0.8489 0.021 Uiso 1.00 1 c R . .
H(51) H 0.8185 -0.0225 0.9697 0.023 Uiso 1.00 1 c R . .
H(52) H 0.7592 0.2534 0.9499 0.023 Uiso 1.00 1 c R . .

loop_
_atom_site_aniso_label
_atom_site_aniso_U_11
_atom_site_aniso_U_22
_atom_site_aniso_U_33
_atom_site_aniso_U_12
_atom_site_aniso_U_13
_atom_site_aniso_U_23
Ru(1) 0.01588(15) 0.01552(16) 0.01090(16) -0.00296(11) -0.00086(10) -0.00306(12)
P(1) 0.0198(4) 0.0166(5) 0.0149(5) -0.0036(3) -0.0013(3) -0.0056(4)
P(2) 0.0155(4) 0.0195(5) 0.0132(4) -0.0013(3) -0.0006(3) -0.0051(4)
P(3) 0.0158(4) 0.0160(4) 0.0136(4) -0.0020(3) -0.0017(3) -0.0052(3)
F(1) 0.201(4) 0.0264(18) 0.042(2) 0.037(2) -0.042(2) -0.0136(16)
F(2) 0.0406(17) 0.0387(19) 0.156(4) 0.0184(14) -0.013(2) -0.043(2)
F(3) 0.0618(18) 0.0252(15) 0.071(2) -0.0017(13) -0.0178(16) -0.0213(15)
F(4) 0.113(3) 0.232(7) 0.046(2) 0.022(4) 0.040(2) 0.027(3)
F(5) 0.259(6) 0.070(2) 0.042(2) -0.028(3) -0.070(3) -0.009(2)
F(6) 0.237(5) 0.034(2) 0.0250(19) 0.034(2) -0.009(2) 0.0006(16)
F(7) 0.0301(13) 0.0324(15) 0.0460(18) -0.0087(11) -0.0063(11) 0.0210(13)
F(8) 0.0285(12) 0.0252(14) 0.0580(19) -0.0164(10) -0.0059(12) 0.0017(13)
F(9) 0.098(2) 0.0395(18) 0.0356(18) -0.0285(16) 0.0359(17) -0.0082(15)
F(10) 0.0239(12) 0.0467(18) 0.068(2) -0.0118(11) -0.0236(13) 0.0091(16)
F(11) 0.0286(11) 0.0263(13) 0.0172(12) 0.0054(9) -0.0034(9) 0.0004(10)
F(12) 0.0499(16) 0.0421(17) 0.0300(15) 0.0271(13) -0.0021(12) -0.0103(13)
F(13) 0.0486(17) 0.159(4) 0.0229(16) -0.062(2) 0.0031(13) -0.004(2)
F(14) 0.060(2) 0.104(3) 0.044(2) -0.009(2) 0.0149(15) -0.038(2)
F(15) 0.0507(17) 0.116(3) 0.0171(15) -0.0401(18) -0.0112(12) 0.0057(17)
F(16) 0.041(2) 0.041(2) 0.124(4) 0.0205(19) 0.004(2) -0.039(2)
F(17) 0.0223(17) 0.083(3) 0.217(6) 0.0075(18) 0.012(2) 0.011(3)
F(18) 0.029(3) 0.178(9) 0.134(8) 0.041(4) -0.039(4) -0.120(7)
F(19) 0.057(3) 0.118(6) 0.144(7) 0.036(4) -0.037(4) 0.028(5)
F(20) 0.0430(16) 0.0402(18) 0.093(2) -0.0118(13) 0.0384(16) -0.0244(18)
F(21) 0.0328(14) 0.088(2) 0.0257(16) -0.0158(14) 0.0018(11) 0.0087(16)
F(22) 0.0272(12) 0.073(2) 0.0443(18) -0.0302(13) 0.0064(11) -0.0226(16)
F(23) 0.084(2) 0.0201(14) 0.0324(16) 0.0163(13) -0.0081(14) -0.0048(12)
F(24) 0.0573(17) 0.0533(19) 0.0418(17) 0.0247(14) -0.0290(14) -0.0361(15)
F(25) 0.0266(13) 0.0417(18) 0.122(3) -0.0027(12) 0.0170(15) -0.048(2)
C(1) 0.0233(18) 0.023(2) 0.020(2) -0.0077(15) -0.0046(15) -0.0057(17)
C(2) 0.027(2) 0.028(2) 0.024(2) -0.0053(16) -0.0009(16) -0.0132(19)
C(3) 0.031(2) 0.0131(18) 0.017(2) -0.0073(15) -0.0049(15) -0.0042(15)
C(4) 0.027(2) 0.019(2) 0.037(2) -0.0033(16) -0.0051(18) -0.0081(19)
C(5) 0.037(2) 0.024(2) 0.050(3) -0.0073(19) -0.017(2) 0.005(2)
C(6) 0.059(3) 0.027(2) 0.027(2) -0.012(2) -0.014(2) 0.008(2)
C(7) 0.054(2) 0.029(2) 0.019(2) -0.014(2) 0.0027(19) -0.0012(19)
C(8) 0.031(2) 0.023(2) 0.019(2) -0.0061(16) 0.0034(16) -0.0073(17)
C(9) 0.0260(19) 0.027(2) 0.0107(19) -0.0072(16) 0.0038(14) -0.0045(16)
C(10) 0.0260(19) 0.022(2) 0.0106(19) -0.0058(15) -0.0040(14) -0.0011(15)
C(11) 0.0248(19) 0.022(2) 0.016(2) -0.0008(16) -0.0073(15) 0.0070(16)
C(12) 0.041(2) 0.015(2) 0.014(2) -0.0061(16) -0.0034(16) 0.0023(16)
C(13) 0.029(2) 0.027(2) 0.015(2) -0.0104(17) 0.0018(15) 0.0007(17)
C(14) 0.0226(19) 0.039(2) 0.017(2) 0.0024(17) 0.0000(15) -0.0117(19)
C(15) 0.0191(17) 0.0158(19) 0.0135(19) -0.0010(14) -0.0018(13) -0.0032(15)
C(16) 0.0190(17) 0.020(2) 0.022(2) -0.0018(14) 0.0039(14) -0.0089(17)
C(17) 0.030(2) 0.028(2) 0.024(2) -0.0083(17) 0.0076(16) -0.0087(19)
C(18) 0.040(2) 0.043(3) 0.032(2) -0.015(2) 0.020(2) -0.013(2)
C(19) 0.025(2) 0.042(2) 0.055(3) -0.0117(19) 0.012(2) -0.024(2)
C(20) 0.023(2) 0.041(2) 0.040(2) -0.0070(18) 0.0025(18) -0.018(2)
C(21) 0.0213(18) 0.028(2) 0.027(2) -0.0031(16) -0.0033(16) -0.0109(19)
C(22) 0.0219(18) 0.027(2) 0.019(2) -0.0037(16) 0.0028(15) -0.0072(17)
C(23) 0.028(2) 0.024(2) 0.028(2) 0.0039(16) -0.0042(17) -0.0121(19)
C(24) 0.043(2) 0.026(2) 0.028(2) 0.0086(19) -0.0010(19) -0.005(2)
C(25) 0.067(3) 0.024(2) 0.036(3) 0.010(2) -0.000(2) -0.011(2)
C(26) 0.071(3) 0.031(2) 0.052(3) -0.005(2) -0.010(2) -0.025(2)
C(27) 0.044(2) 0.030(2) 0.038(2) -0.001(2) -0.011(2) -0.017(2)
C(28) 0.0169(17) 0.024(2) 0.023(2) -0.0050(14) 0.0004(14) -0.0118(17)
C(29) 0.0225(19) 0.022(2) 0.031(2) 0.0010(15) -0.0008(16) -0.0090(18)
C(30) 0.026(2) 0.033(2) 0.052(3) 0.0076(18) -0.010(2) -0.021(2)
C(31) 0.024(2) 0.048(3) 0.057(3) 0.009(2) -0.005(2) -0.033(2)
C(32) 0.022(2) 0.061(3) 0.044(3) -0.002(2) 0.0013(19) -0.040(2)
C(33) 0.0208(18) 0.036(2) 0.027(2) -0.0025(16) -0.0010(16) -0.020(2)
C(34) 0.0237(18) 0.021(2) 0.0109(18) -0.0069(15) -0.0001(14) -0.0053(15)
C(35) 0.027(2) 0.023(2) 0.032(2) 0.0001(16) -0.0076(17) -0.0092(19)
C(36) 0.040(2) 0.020(2) 0.036(2) -0.0045(18) -0.011(2) -0.007(2)
C(37) 0.041(2) 0.022(2) 0.032(2) -0.0169(18) -0.0081(19) -0.0052(19)
C(38) 0.0242(19) 0.034(2) 0.027(2) -0.0115(17) 0.0018(16) -0.010(2)
C(39) 0.0235(18) 0.024(2) 0.022(2) -0.0036(15) -0.0028(15) -0.0098(17)
C(40) 0.0103(15) 0.0162(19) 0.023(2) -0.0022(13) -0.0023(13) -0.0079(16)
C(41) 0.0238(18) 0.017(2) 0.024(2) 0.0002(15) -0.0068(15) -0.0060(17)
C(42) 0.0250(19) 0.020(2) 0.029(2) 0.0050(15) -0.0092(16) -0.0120(18)
C(43) 0.029(2) 0.032(2) 0.026(2) 0.0058(17) -0.0034(17) -0.013(2)
C(44) 0.031(2) 0.024(2) 0.021(2) -0.0028(17) 0.0015(16) -0.0076(18)
C(45) 0.0218(18) 0.0160(19) 0.020(2) 0.0012(14) 0.0004(14) -0.0019(16)
C(46) 0.054(2) 0.023(2) 0.037(2) 0.012(2) -0.017(2) -0.016(2)
C(47) 0.065(3) 0.048(3) 0.025(2) 0.001(2) 0.006(2) -0.016(2)
C(48) 0.0152(16) 0.0140(18) 0.019(2) -0.0032(13) -0.0007(13) -0.0081(15)
C(49) 0.0159(16) 0.0144(18) 0.019(2) -0.0034(13) -0.0018(13) -0.0034(15)
C(50) 0.0204(17) 0.019(2) 0.019(2) -0.0063(14) -0.0009(14) -0.0051(16)
C(51) 0.0140(16) 0.0193(19) 0.022(2) -0.0036(14) 0.0012(14) -0.0056(16)
C(52) 0.0152(16) 0.0184(19) 0.0172(19) -0.0007(13) -0.0014(13) -0.0077(16)
C(53) 0.0169(16) 0.0177(19) 0.0125(18) -0.0048(14) 0.0026(13) -0.0026(15)
C(54) 0.028(2) 0.021(2) 0.029(2) -0.0091(16) 0.0010(17) -0.0038(18)
C(55) 0.0168(17) 0.023(2) 0.029(2) -0.0015(15) 0.0006(15) -0.0029(18)
C(56) 0.0158(16) 0.0126(18) 0.022(2) -0.0038(13) -0.0022(14) -0.0029(15)
C(57) 0.0181(17) 0.023(2) 0.020(2) -0.0070(15) -0.0022(14) -0.0015(17)
C(58) 0.029(2) 0.029(2) 0.022(2) -0.0155(17) -0.0062(16) 0.0009(18)
C(59) 0.034(2) 0.023(2) 0.029(2) -0.0071(17) -0.0174(18) 0.0039(19)
C(60) 0.025(2) 0.022(2) 0.046(3) 0.0021(17) -0.0172(19) -0.012(2)
C(61) 0.0246(19) 0.021(2) 0.032(2) 0.0006(16) -0.0067(16) -0.0142(18)
C(62) 0.040(2) 0.086(4) 0.016(2) -0.040(2) -0.0043(19) 0.002(2)
C(63) 0.033(2) 0.047(3) 0.061(3) 0.018(2) -0.024(2) -0.025(3)
C(64) 0.0138(15) 0.0191(19) 0.0126(18) -0.0016(13) -0.0017(13) -0.0017(15)
C(65) 0.0153(16) 0.0175(19) 0.019(2) -0.0046(13) -0.0021(13) -0.0054(16)
C(66) 0.0204(17) 0.0153(19) 0.0161(19) -0.0002(14) -0.0066(14) -0.0032(15)
C(67) 0.0219(18) 0.0171(19) 0.018(2) -0.0073(14) -0.0066(14) -0.0010(16)
C(68) 0.0182(17) 0.023(2) 0.016(2) -0.0084(14) -0.0005(14) -0.0035(16)
C(69) 0.0142(16) 0.021(2) 0.021(2) 0.0000(14) -0.0026(14) -0.0055(16)
C(70) 0.0229(18) 0.017(2) 0.023(2) 0.0009(15) -0.0091(15) -0.0073(17)
C(71) 0.0235(19) 0.024(2) 0.026(2) -0.0123(16) 0.0021(16) -0.0049(18)
B(1) 0.0144(17) 0.0113(19) 0.018(2) -0.0011(14) -0.0010(15) -0.0055(16)

loop_
_atom_type_symbol
_atom_type_description
_atom_type_scat_dispersion_real
_atom_type_scat_dispersion_imag
_atom_type_scat_source
C C 0.003 0.002
;
International Tables for Crystallography
(1992, Vol. C, Tables 4.2.6.8 and 6.1.1.4)
;
H H 0.000 0.000
;
International Tables for Crystallography
(1992, Vol. C, Table 6.1.1.4)
;
B B 0.001 0.001
;
International Tables for Crystallography
(1992, Vol. C, Tables 4.2.6.8 and 6.1.1.4)
;
F F 0.017 0.010
;
International Tables for Crystallography
(1992, Vol. C, Tables 4.2.6.8 and 6.1.1.4)
;
P P 0.102 0.094
;
International Tables for Crystallography
(1992, Vol. C, Tables 4.2.6.8 and 6.1.1.4)
;
Ru Ru -1.259 0.836
;
International Tables for Crystallography
(1992, Vol. C, Tables 4.2.6.8 and 6.1.1.4)
;

loop_
_geom_angle_atom_site_label_1
_geom_angle_atom_site_label_2
_geom_angle_atom_site_label_3
_geom_angle
_geom_angle_publ_flag
_geom_angle_site_symmetry_1
_geom_angle_site_symmetry_2
_geom_angle_site_symmetry_3
P(1) Ru(1) P(2) 98.90(3) yes . . .
P(1) Ru(1) P(3) 93.34(3) yes . . .
P(1) Ru(1) C(9) 96.54(12) yes . . .
P(1) Ru(1) C(10) 88.69(11) yes . . .
P(1) Ru(1) C(11) 115.61(13) yes . . .
P(1) Ru(1) C(12) 150.26(12) yes . . .
P(1) Ru(1) C(13) 131.50(13) yes . . .
P(2) Ru(1) P(3) 84.14(3) yes . . .
P(2) Ru(1) C(9) 158.43(10) yes . . .
P(2) Ru(1) C(10) 127.98(9) yes . . .
P(2) Ru(1) C(11) 97.78(11) yes . . .
P(2) Ru(1) C(12) 97.98(11) yes . . .
P(2) Ru(1) C(13) 129.52(12) yes . . .
P(3) Ru(1) C(9) 109.95(10) yes . . .
P(3) Ru(1) C(10) 147.11(9) yes . . .
P(3) Ru(1) C(11) 150.10(12) yes . . .
P(3) Ru(1) C(12) 112.64(12) yes . . .
P(3) Ru(1) C(13) 94.12(11) yes . . .
C(9) Ru(1) C(10) 37.38(13) yes . . .
C(9) Ru(1) C(11) 61.76(14) yes . . .
C(9) Ru(1) C(12) 61.91(16) yes . . .
C(9) Ru(1) C(13) 36.57(18) yes . . .
C(10) Ru(1) C(11) 36.27(16) yes . . .
C(10) Ru(1) C(12) 61.66(16) yes . . .
C(10) Ru(1) C(13) 61.34(15) yes . . .
C(11) Ru(1) C(12) 37.47(16) yes . . .
C(11) Ru(1) C(13) 61.65(14) yes . . .
C(12) Ru(1) C(13) 36.99(14) yes . . .
Ru(1) P(1) C(1) 118.14(13) yes . . .
Ru(1) P(1) C(2) 112.37(14) yes . . .
Ru(1) P(1) C(3) 120.34(16) yes . . .
C(1) P(1) C(2) 98.5(2) yes . . .
C(1) P(1) C(3) 101.06(17) yes . . .
C(2) P(1) C(3) 103.29(18) yes . . .
Ru(1) P(2) C(14) 110.73(13) yes . . .
Ru(1) P(2) C(16) 121.33(16) yes . . .
Ru(1) P(2) C(22) 115.16(12) yes . . .
C(14) P(2) C(16) 105.97(17) yes . . .
C(14) P(2) C(22) 103.7(2) yes . . .
C(16) P(2) C(22) 97.93(17) yes . . .
Ru(1) P(3) C(15) 109.00(11) yes . . .
Ru(1) P(3) C(28) 121.71(16) yes . . .
Ru(1) P(3) C(34) 115.43(11) yes . . .
C(15) P(3) C(28) 104.00(16) yes . . .
C(15) P(3) C(34) 104.97(19) yes . . .
C(28) P(3) C(34) 99.99(18) yes . . .
F(18) F(17) C(63) 50.2(4) yes . . .
F(17) F(18) F(19) 102.8(9) yes . . .
F(17) F(18) C(63) 48.4(4) yes . . .
F(19) F(18) C(63) 60.9(6) yes . . .
F(18) F(19) C(63) 59.9(6) yes . . .
P(1) C(3) C(4) 121.9(2) yes . . .
P(1) C(3) C(8) 119.5(2) yes . . .
C(4) C(3) C(8) 118.6(3) yes . . .
C(3) C(4) C(5) 119.8(4) yes . . .
C(4) C(5) C(6) 121.3(4) yes . . .
C(5) C(6) C(7) 119.7(4) yes . . .
C(6) C(7) C(8) 120.0(4) yes . . .
C(3) C(8) C(7) 120.6(3) yes . . .
Ru(1) C(9) C(10) 71.5(2) yes . . .
Ru(1) C(9) C(13) 71.5(2) yes . . .
C(10) C(9) C(13) 107.1(3) yes . . .
Ru(1) C(10) C(9) 71.2(2) yes . . .
Ru(1) C(10) C(11) 72.0(2) yes . . .
C(9) C(10) C(11) 108.7(4) yes . . .
Ru(1) C(11) C(10) 71.7(2) yes . . .
Ru(1) C(11) C(12) 70.9(2) yes . . .
C(10) C(11) C(12) 108.0(3) yes . . .
Ru(1) C(12) C(11) 71.6(2) yes . . .
Ru(1) C(12) C(13) 71.3(2) yes . . .
C(11) C(12) C(13) 106.8(4) yes . . .
Ru(1) C(13) C(9) 71.9(2) yes . . .
Ru(1) C(13) C(12) 71.7(2) yes . . .
C(9) C(13) C(12) 109.4(3) yes . . .
P(2) C(14) C(15) 112.0(3) yes . . .
P(3) C(15) C(14) 110.9(2) yes . . .
P(2) C(16) C(17) 123.6(3) yes . . .
P(2) C(16) C(21) 118.2(2) yes . . .
C(17) C(16) C(21) 118.1(3) yes . . .
C(16) C(17) C(18) 120.4(4) yes . . .
C(17) C(18) C(19) 120.5(4) yes . . .
C(18) C(19) C(20) 120.4(4) yes . . .
C(19) C(20) C(21) 119.8(4) yes . . .
C(16) C(21) C(20) 120.9(4) yes . . .
P(2) C(22) C(23) 118.5(3) yes . . .
P(2) C(22) C(27) 124.0(2) yes . . .
C(23) C(22) C(27) 117.6(4) yes . . .
C(22) C(23) C(24) 121.2(4) yes . . .
C(23) C(24) C(25) 120.6(4) yes . . .
C(24) C(25) C(26) 119.2(4) yes . . .
C(25) C(26) C(27) 120.3(6) yes . . .
C(22) C(27) C(26) 121.1(4) yes . . .
P(3) C(28) C(29) 122.8(3) yes . . .
P(3) C(28) C(33) 118.2(2) yes . . .
C(29) C(28) C(33) 118.9(3) yes . . .
C(28) C(29) C(30) 120.1(4) yes . . .
C(29) C(30) C(31) 120.8(4) yes . . .
C(30) C(31) C(32) 119.4(4) yes . . .
C(31) C(32) C(33) 120.0(4) yes . . .
C(28) C(33) C(32) 120.7(3) yes . . .
P(3) C(34) C(35) 120.0(2) yes . . .
P(3) C(34) C(39) 121.8(3) yes . . .
C(35) C(34) C(39) 118.2(4) yes . . .
C(34) C(35) C(36) 121.0(3) yes . . .
C(35) C(36) C(37) 120.2(4) yes . . .
C(36) C(37) C(38) 119.2(4) yes . . .
C(37) C(38) C(39) 121.2(3) yes . . .
C(34) C(39) C(38) 120.2(3) yes . . .
C(41) C(40) C(45) 115.6(4) yes . . .
C(41) C(40) B(1) 122.0(3) yes . . .
C(45) C(40) B(1) 122.1(3) yes . . .
C(40) C(41) C(42) 122.0(3) yes . . .
C(41) C(42) C(43) 121.1(3) yes . . .
C(41) C(42) C(46) 119.6(3) yes . . .
C(43) C(42) C(46) 119.3(4) yes . . .
C(42) C(43) C(44) 118.2(4) yes . . .
C(43) C(44) C(45) 120.7(3) yes . . .
C(43) C(44) C(47) 118.9(4) yes . . .
C(45) C(44) C(47) 120.4(4) yes . . .
C(40) C(45) C(44) 122.3(3) yes . . .
F(1) C(46) F(2) 106.9(4) yes . . .
F(1) C(46) F(3) 107.0(4) yes . . .
F(1) C(46) C(42) 112.6(4) yes . . .
F(2) C(46) F(3) 105.0(4) yes . . .
F(2) C(46) C(42) 111.4(3) yes . . .
F(3) C(46) C(42) 113.5(3) yes . . .
F(4) C(47) F(5) 101.3(5) yes . . .
F(4) C(47) F(6) 108.7(5) yes . . .
F(4) C(47) C(44) 112.5(4) yes . . .
F(5) C(47) F(6) 105.1(4) yes . . .
F(5) C(47) C(44) 112.9(4) yes . . .
F(6) C(47) C(44) 115.2(5) yes . . .
C(49) C(48) C(53) 116.1(3) yes . . .
C(49) C(48) B(1) 121.6(2) yes . . .
C(53) C(48) B(1) 122.1(2) yes . . .
C(48) C(49) C(50) 122.4(3) yes . . .
C(49) C(50) C(51) 120.5(3) yes . . .
C(49) C(50) C(54) 120.1(3) yes . . .
C(51) C(50) C(54) 119.3(3) yes . . .
C(50) C(51) C(52) 118.2(3) yes . . .
C(51) C(52) C(53) 121.2(3) yes . . .
C(51) C(52) C(55) 119.6(3) yes . . .
C(53) C(52) C(55) 119.0(3) yes . . .
C(48) C(53) C(52) 121.6(3) yes . . .
F(7) C(54) F(8) 106.4(3) yes . . .
F(7) C(54) F(9) 106.7(3) yes . . .
F(7) C(54) C(50) 114.0(3) yes . . .
F(8) C(54) F(9) 104.8(3) yes . . .
F(8) C(54) C(50) 113.0(3) yes . . .
F(9) C(54) C(50) 111.3(3) yes . . .
F(10) C(55) F(11) 108.2(3) yes . . .
F(10) C(55) F(12) 105.5(3) yes . . .
F(10) C(55) C(52) 112.5(3) yes . . .
F(11) C(55) F(12) 105.5(3) yes . . .
F(11) C(55) C(52) 113.8(2) yes . . .
F(12) C(55) C(52) 110.8(3) yes . . .
C(57) C(56) C(61) 116.0(3) yes . . .
C(57) C(56) B(1) 121.1(3) yes . . .
C(61) C(56) B(1) 122.7(3) yes . . .
C(56) C(57) C(58) 122.7(3) yes . . .
C(57) C(58) C(59) 120.4(4) yes . . .
C(57) C(58) C(62) 117.8(3) yes . . .
C(59) C(58) C(62) 121.8(4) yes . . .
C(58) C(59) C(60) 117.9(4) yes . . .
C(59) C(60) C(61) 121.3(3) yes . . .
C(59) C(60) C(63) 119.4(4) yes . . .
C(61) C(60) C(63) 119.3(4) yes . . .
C(56) C(61) C(60) 121.7(4) yes . . .
F(13) C(62) F(14) 105.8(4) yes . . .
F(13) C(62) F(15) 107.8(4) yes . . .
F(13) C(62) C(58) 111.0(5) yes . . .
F(14) C(62) F(15) 107.4(5) yes . . .
F(14) C(62) C(58) 112.7(4) yes . . .
F(15) C(62) C(58) 111.8(4) yes . . .
F(16) C(63) F(17) 99.1(5) yes . . .
F(16) C(63) F(18) 128.8(6) yes . . .
F(16) C(63) F(19) 84.5(6) yes . . .
F(16) C(63) C(60) 113.1(5) yes . . .
F(17) C(63) F(18) 81.3(5) yes . . .
F(17) C(63) F(19) 128.9(5) yes . . .
F(17) C(63) C(60) 113.5(4) yes . . .
F(18) C(63) F(19) 59.2(6) yes . . .
F(18) C(63) C(60) 113.3(6) yes . . .
F(19) C(63) C(60) 111.4(5) yes . . .
C(65) C(64) C(69) 115.7(3) yes . . .
C(65) C(64) B(1) 124.4(2) yes . . .
C(69) C(64) B(1) 119.6(3) yes . . .
C(64) C(65) C(66) 122.7(3) yes . . .
C(65) C(66) C(67) 120.2(3) yes . . .
C(65) C(66) C(70) 121.3(3) yes . . .
C(67) C(66) C(70) 118.4(3) yes . . .
C(66) C(67) C(68) 118.1(3) yes . . .
C(67) C(68) C(69) 120.5(3) yes . . .
C(67) C(68) C(71) 118.3(3) yes . . .
C(69) C(68) C(71) 121.1(3) yes . . .
C(64) C(69) C(68) 122.6(3) yes . . .
F(23) C(70) F(24) 105.2(3) yes . . .
F(23) C(70) F(25) 105.7(3) yes . . .
F(23) C(70) C(66) 113.2(3) yes . . .
F(24) C(70) F(25) 106.9(3) yes . . .
F(24) C(70) C(66) 111.9(3) yes . . .
F(25) C(70) C(66) 113.3(3) yes . . .
F(20) C(71) F(21) 106.4(4) yes . . .
F(20) C(71) F(22) 105.7(3) yes . . .
F(20) C(71) C(68) 112.7(3) yes . . .
F(21) C(71) F(22) 105.9(3) yes . . .
F(21) C(71) C(68) 112.5(3) yes . . .
F(22) C(71) C(68) 113.1(4) yes . . .
C(72) C(72) C(73) 100.4(10) yes 2_667 . 2_667
C(72) C(72) C(74) 74.1(11) yes 2_667 . .
C(72) C(72) C(74) 47.2(7) yes 2_667 . 2_667
C(73) C(72) C(74) 164.6(14) yes 2_667 . .
C(73) C(72) C(74) 54.9(8) yes 2_667 . 2_667
C(74) C(72) C(74) 121.3(12) yes . . 2_667
C(72) C(73) C(74) 68.9(10) yes 2_667 . .
C(72) C(73) C(75) 93.4(14) yes 2_667 . .
C(74) C(73) C(75) 161.5(18) yes . . .
C(72) C(74) C(72) 58.7(10) yes . . 2_667
C(72) C(74) C(73) 112.7(15) yes . . .
C(72) C(74) C(73) 56.2(9) yes 2_667 . .
C(40) B(1) C(48) 104.0(3) yes . . .
C(40) B(1) C(56) 112.4(2) yes . . .
C(40) B(1) C(64) 111.3(2) yes . . .
C(48) B(1) C(56) 111.6(2) yes . . .
C(48) B(1) C(64) 113.2(2) yes . . .
C(56) B(1) C(64) 104.4(3) yes . . .
P(1) C(1) H(1) 109.5 no . . .
P(1) C(1) H(2) 109.5 no . . .
P(1) C(1) H(3) 109.5 no . . .
H(1) C(1) H(2) 109.5 no . . .
H(1) C(1) H(3) 109.5 no . . .
H(2) C(1) H(3) 109.5 no . . .
P(1) C(2) H(4) 109.5 no . . .
P(1) C(2) H(5) 109.5 no . . .
P(1) C(2) H(6) 109.5 no . . .
H(4) C(2) H(5) 109.5 no . . .
H(4) C(2) H(6) 109.5 no . . .
H(5) C(2) H(6) 109.5 no . . .
C(3) C(4) H(7) 120.1 no . . .
C(5) C(4) H(7) 120.1 no . . .
C(4) C(5) H(8) 119.3 no . . .
C(6) C(5) H(8) 119.3 no . . .
C(5) C(6) H(9) 120.2 no . . .
C(7) C(6) H(9) 120.2 no . . .
C(6) C(7) H(10) 120.0 no . . .
C(8) C(7) H(10) 120.0 no . . .
C(3) C(8) H(11) 119.7 no . . .
C(7) C(8) H(11) 119.7 no . . .
Ru(1) C(9) H(12) 122.3 no . . .
C(10) C(9) H(12) 126.5 no . . .
C(13) C(9) H(12) 126.5 no . . .
Ru(1) C(10) H(13) 122.8 no . . .
C(9) C(10) H(13) 125.7 no . . .
C(11) C(10) H(13) 125.7 no . . .
Ru(1) C(11) H(14) 123.0 no . . .
C(10) C(11) H(14) 126.0 no . . .
C(12) C(11) H(14) 126.0 no . . .
Ru(1) C(12) H(15) 122.3 no . . .
C(11) C(12) H(15) 126.6 no . . .
C(13) C(12) H(15) 126.6 no . . .
Ru(1) C(13) H(16) 122.7 no . . .
C(9) C(13) H(16) 125.3 no . . .
C(12) C(13) H(16) 125.3 no . . .
P(2) C(14) H(17) 109.2 no . . .
P(2) C(14) H(18) 109.2 no . . .
C(15) C(14) H(17) 109.2 no . . .
C(15) C(14) H(18) 109.2 no . . .
H(17) C(14) H(18) 107.9 no . . .
P(3) C(15) H(19) 109.5 no . . .
P(3) C(15) H(20) 109.5 no . . .
C(14) C(15) H(19) 109.5 no . . .
C(14) C(15) H(20) 109.5 no . . .
H(19) C(15) H(20) 108.1 no . . .
C(16) C(17) H(21) 119.8 no . . .
C(18) C(17) H(21) 119.8 no . . .
C(17) C(18) H(22) 119.8 no . . .
C(19) C(18) H(22) 119.8 no . . .
C(18) C(19) H(23) 119.8 no . . .
C(20) C(19) H(23) 119.8 no . . .
C(19) C(20) H(24) 120.1 no . . .
C(21) C(20) H(24) 120.1 no . . .
C(16) C(21) H(25) 119.5 no . . .
C(20) C(21) H(25) 119.5 no . . .
C(22) C(23) H(26) 119.4 no . . .
C(24) C(23) H(26) 119.4 no . . .
C(23) C(24) H(27) 119.7 no . . .
C(25) C(24) H(27) 119.7 no . . .
C(24) C(25) H(28) 120.4 no . . .
C(26) C(25) H(28) 120.4 no . . .
C(25) C(26) H(29) 119.8 no . . .
C(27) C(26) H(29) 119.9 no . . .
C(22) C(27) H(30) 119.4 no . . .
C(26) C(27) H(30) 119.4 no . . .
C(28) C(29) H(31) 119.9 no . . .
C(30) C(29) H(31) 119.9 no . . .
C(29) C(30) H(32) 119.6 no . . .
C(31) C(30) H(32) 119.6 no . . .
C(30) C(31) H(33) 120.3 no . . .
C(32) C(31) H(33) 120.3 no . . .
C(31) C(32) H(34) 120.0 no . . .
C(33) C(32) H(34) 120.0 no . . .
C(28) C(33) H(35) 119.6 no . . .
C(32) C(33) H(35) 119.6 no . . .
C(34) C(35) H(36) 119.5 no . . .
C(36) C(35) H(36) 119.5 no . . .
C(35) C(36) H(37) 119.9 no . . .
C(37) C(36) H(37) 119.9 no . . .
C(36) C(37) H(38) 120.4 no . . .
C(38) C(37) H(38) 120.4 no . . .
C(37) C(38) H(39) 119.4 no . . .
C(39) C(38) H(39) 119.4 no . . .
C(34) C(39) H(40) 119.9 no . . .
C(38) C(39) H(40) 119.9 no . . .
C(40) C(41) H(41) 119.0 no . . .
C(42) C(41) H(41) 119.0 no . . .
C(42) C(43) H(42) 120.9 no . . .
C(44) C(43) H(42) 120.9 no . . .
C(40) C(45) H(43) 118.8 no . . .
C(44) C(45) H(43) 118.8 no . . .
C(48) C(49) H(44) 118.8 no . . .
C(50) C(49) H(44) 118.8 no . . .
C(50) C(51) H(45) 120.9 no . . .
C(52) C(51) H(45) 120.9 no . . .
C(48) C(53) H(46) 119.2 no . . .
C(52) C(53) H(46) 119.2 no . . .
C(56) C(57) H(47) 118.7 no . . .
C(58) C(57) H(47) 118.7 no . . .
C(58) C(59) H(48) 121.0 no . . .
C(60) C(59) H(48) 121.0 no . . .
C(56) C(61) H(49) 119.1 no . . .
C(60) C(61) H(49) 119.1 no . . .
C(64) C(65) H(50) 118.6 no . . .
C(66) C(65) H(50) 118.6 no . . .
C(66) C(67) H(51) 121.0 no . . .
C(68) C(67) H(51) 120.9 no . . .
C(64) C(69) H(52) 118.7 no . . .
C(68) C(69) H(52) 118.7 no . . .

loop_
_geom_bond_atom_site_label_1
_geom_bond_atom_site_label_2
_geom_bond_distance
_geom_bond_publ_flag
_geom_bond_site_symmetry_1
_geom_bond_site_symmetry_2
Ru(1) P(1) 2.3289(11) yes . .
Ru(1) P(2) 2.2978(10) yes . .
Ru(1) P(3) 2.2800(9) yes . .
Ru(1) C(9) 2.228(3) yes . .
Ru(1) C(10) 2.232(3) yes . .
Ru(1) C(11) 2.237(3) yes . .
Ru(1) C(12) 2.229(3) yes . .
Ru(1) C(13) 2.224(3) yes . .
P(1) C(1) 1.834(4) yes . .
P(1) C(2) 1.822(4) yes . .
P(1) C(3) 1.823(3) yes . .
P(2) C(14) 1.859(4) yes . .
P(2) C(16) 1.833(3) yes . .
P(2) C(22) 1.859(4) yes . .
P(3) C(15) 1.841(3) yes . .
P(3) C(28) 1.828(3) yes . .
P(3) C(34) 1.846(4) yes . .
F(1) C(46) 1.324(6) yes . .
F(2) C(46) 1.323(5) yes . .
F(3) C(46) 1.310(7) yes . .
F(4) C(47) 1.291(7) yes . .
F(5) C(47) 1.311(9) yes . .
F(6) C(47) 1.286(6) yes . .
F(7) C(54) 1.327(4) yes . .
F(8) C(54) 1.334(5) yes . .
F(9) C(54) 1.346(6) yes . .
F(10) C(55) 1.332(5) yes . .
F(11) C(55) 1.325(4) yes . .
F(12) C(55) 1.355(6) yes . .
F(13) C(62) 1.329(6) yes . .
F(14) C(62) 1.333(8) yes . .
F(15) C(62) 1.347(5) yes . .
F(16) C(63) 1.293(8) yes . .
F(17) F(18) 1.722(13) yes . .
F(17) C(63) 1.304(7) yes . .
F(18) F(19) 1.329(13) yes . .
F(18) C(63) 1.339(13) yes . .
F(19) C(63) 1.352(9) yes . .
F(20) C(71) 1.335(5) yes . .
F(21) C(71) 1.329(4) yes . .
F(22) C(71) 1.325(6) yes . .
F(23) C(70) 1.327(4) yes . .
F(24) C(70) 1.332(5) yes . .
F(25) C(70) 1.318(4) yes . .
C(3) C(4) 1.402(5) yes . .
C(3) C(8) 1.398(5) yes . .
C(4) C(5) 1.382(6) yes . .
C(5) C(6) 1.370(7) yes . .
C(6) C(7) 1.388(6) yes . .
C(7) C(8) 1.386(5) yes . .
C(9) C(10) 1.429(5) yes . .
C(9) C(13) 1.397(7) yes . .
C(10) C(11) 1.391(6) yes . .
C(11) C(12) 1.434(6) yes . .
C(12) C(13) 1.413(5) yes . .
C(14) C(15) 1.530(5) yes . .
C(16) C(17) 1.395(5) yes . .
C(16) C(21) 1.390(6) yes . .
C(17) C(18) 1.395(6) yes . .
C(18) C(19) 1.365(8) yes . .
C(19) C(20) 1.371(7) yes . .
C(20) C(21) 1.397(5) yes . .
C(22) C(23) 1.393(5) yes . .
C(22) C(27) 1.391(8) yes . .
C(23) C(24) 1.385(6) yes . .
C(24) C(25) 1.380(8) yes . .
C(25) C(26) 1.379(7) yes . .
C(26) C(27) 1.393(7) yes . .
C(28) C(29) 1.388(5) yes . .
C(28) C(33) 1.394(6) yes . .
C(29) C(30) 1.390(6) yes . .
C(30) C(31) 1.375(8) yes . .
C(31) C(32) 1.395(6) yes . .
C(32) C(33) 1.383(6) yes . .
C(34) C(35) 1.384(5) yes . .
C(34) C(39) 1.401(5) yes . .
C(35) C(36) 1.394(7) yes . .
C(36) C(37) 1.377(6) yes . .
C(37) C(38) 1.379(6) yes . .
C(38) C(39) 1.382(6) yes . .
C(40) C(41) 1.400(5) yes . .
C(40) C(45) 1.396(5) yes . .
C(40) B(1) 1.637(6) yes . .
C(41) C(42) 1.393(7) yes . .
C(42) C(43) 1.375(5) yes . .
C(42) C(46) 1.513(6) yes . .
C(43) C(44) 1.381(6) yes . .
C(44) C(45) 1.393(7) yes . .
C(44) C(47) 1.486(6) yes . .
C(48) C(49) 1.397(4) yes . .
C(48) C(53) 1.405(4) yes . .
C(48) B(1) 1.644(5) yes . .
C(49) C(50) 1.396(5) yes . .
C(50) C(51) 1.387(4) yes . .
C(50) C(54) 1.492(5) yes . .
C(51) C(52) 1.385(4) yes . .
C(52) C(53) 1.397(4) yes . .
C(52) C(55) 1.505(4) yes . .
C(56) C(57) 1.392(6) yes . .
C(56) C(61) 1.398(4) yes . .
C(56) B(1) 1.649(5) yes . .
C(57) C(58) 1.385(5) yes . .
C(58) C(59) 1.392(5) yes . .
C(58) C(62) 1.510(7) yes . .
C(59) C(60) 1.379(7) yes . .
C(60) C(61) 1.387(6) yes . .
C(60) C(63) 1.492(6) yes . .
C(64) C(65) 1.388(5) yes . .
C(64) C(69) 1.402(4) yes . .
C(64) B(1) 1.636(5) yes . .
C(65) C(66) 1.395(5) yes . .
C(66) C(67) 1.392(4) yes . .
C(66) C(70) 1.492(5) yes . .
C(67) C(68) 1.395(5) yes . .
C(68) C(69) 1.382(5) yes . .
C(68) C(71) 1.498(5) yes . .
C(72) C(72) 1.639(16) yes . 2_667
C(72) C(73) 1.643(19) yes . 2_667
C(72) C(74) 1.41(2) yes . .
C(72) C(74) 1.85(2) yes . 2_667
C(73) C(74) 1.62(2) yes . .
C(73) C(75) 1.39(3) yes . .
C(1) H(1) 0.980 no . .
C(1) H(2) 0.980 no . .
C(1) H(3) 0.980 no . .
C(2) H(4) 0.980 no . .
C(2) H(5) 0.980 no . .
C(2) H(6) 0.980 no . .
C(4) H(7) 0.950 no . .
C(5) H(8) 0.950 no . .
C(6) H(9) 0.950 no . .
C(7) H(10) 0.950 no . .
C(8) H(11) 0.950 no . .
C(9) H(12) 0.950 no . .
C(10) H(13) 0.950 no . .
C(11) H(14) 0.950 no . .
C(12) H(15) 0.950 no . .
C(13) H(16) 0.950 no . .
C(14) H(17) 0.990 no . .
C(14) H(18) 0.990 no . .
C(15) H(19) 0.990 no . .
C(15) H(20) 0.990 no . .
C(17) H(21) 0.950 no . .
C(18) H(22) 0.950 no . .
C(19) H(23) 0.950 no . .
C(20) H(24) 0.950 no . .
C(21) H(25) 0.950 no . .
C(23) H(26) 0.950 no . .
C(24) H(27) 0.950 no . .
C(25) H(28) 0.950 no . .
C(26) H(29) 0.950 no . .
C(27) H(30) 0.950 no . .
C(29) H(31) 0.950 no . .
C(30) H(32) 0.950 no . .
C(31) H(33) 0.950 no . .
C(32) H(34) 0.950 no . .
C(33) H(35) 0.950 no . .
C(35) H(36) 0.950 no . .
C(36) H(37) 0.950 no . .
C(37) H(38) 0.950 no . .
C(38) H(39) 0.950 no . .
C(39) H(40) 0.950 no . .
C(41) H(41) 0.950 no . .
C(43) H(42) 0.950 no . .
C(45) H(43) 0.950 no . .
C(49) H(44) 0.950 no . .
C(51) H(45) 0.950 no . .
C(53) H(46) 0.950 no . .
C(57) H(47) 0.950 no . .
C(59) H(48) 0.950 no . .
C(61) H(49) 0.950 no . .
C(65) H(50) 0.950 no . .
C(67) H(51) 0.950 no . .
C(69) H(52) 0.950 no . .

loop_
_geom_torsion_atom_site_label_1
_geom_torsion_atom_site_label_2
_geom_torsion_atom_site_label_3
_geom_torsion_atom_site_label_4
_geom_torsion
_geom_torsion_publ_flag
_geom_torsion_site_symmetry_1
_geom_torsion_site_symmetry_2
_geom_torsion_site_symmetry_3
_geom_torsion_site_symmetry_4
P(1) Ru(1) P(2) C(14) -86.54(17) ? . . . .
P(1) Ru(1) P(2) C(16) 38.54(13) ? . . . .
P(1) Ru(1) P(2) C(22) 156.22(15) ? . . . .
P(2) Ru(1) P(1) C(1) -75.23(15) ? . . . .
P(2) Ru(1) P(1) C(2) 171.11(15) ? . . . .
P(2) Ru(1) P(1) C(3) 49.18(14) ? . . . .
P(1) Ru(1) P(3) C(15) 75.49(15) ? . . . .
P(1) Ru(1) P(3) C(28) -45.41(14) ? . . . .
P(1) Ru(1) P(3) C(34) -166.72(14) ? . . . .
P(3) Ru(1) P(1) C(1) -159.81(15) ? . . . .
P(3) Ru(1) P(1) C(2) 86.52(15) ? . . . .
P(3) Ru(1) P(1) C(3) -35.40(14) ? . . . .
P(1) Ru(1) C(9) C(10) -79.2(2) ? . . . .
P(1) Ru(1) C(9) C(13) 164.8(2) ? . . . .
C(9) Ru(1) P(1) C(1) 89.66(18) ? . . . .
C(9) Ru(1) P(1) C(2) -24.00(17) ? . . . .
C(9) Ru(1) P(1) C(3) -145.93(17) ? . . . .
P(1) Ru(1) C(10) C(9) 102.6(2) ? . . . .
P(1) Ru(1) C(10) C(11) -139.6(2) ? . . . .
C(10) Ru(1) P(1) C(1) 53.05(17) ? . . . .
C(10) Ru(1) P(1) C(2) -60.62(17) ? . . . .
C(10) Ru(1) P(1) C(3) 177.45(17) ? . . . .
P(1) Ru(1) C(11) C(10) 45.9(2) ? . . . .
P(1) Ru(1) C(11) C(12) 163.2(2) ? . . . .
C(11) Ru(1) P(1) C(1) 27.90(19) ? . . . .
C(11) Ru(1) P(1) C(2) -85.77(18) ? . . . .
C(11) Ru(1) P(1) C(3) 152.31(17) ? . . . .
P(1) Ru(1) C(12) C(11) -31.7(3) ? . . . .
P(1) Ru(1) C(12) C(13) 84.1(3) ? . . . .
C(12) Ru(1) P(1) C(1) 48.7(2) ? . . . .
C(12) Ru(1) P(1) C(2) -65.0(2) ? . . . .
C(12) Ru(1) P(1) C(3) 173.1(2) ? . . . .
P(1) Ru(1) C(13) C(9) -20.4(2) ? . . . .
P(1) Ru(1) C(13) C(12) -138.8(2) ? . . . .
C(13) Ru(1) P(1) C(1) 101.7(2) ? . . . .
C(13) Ru(1) P(1) C(2) -12.0(2) ? . . . .
C(13) Ru(1) P(1) C(3) -133.90(19) ? . . . .
P(2) Ru(1) P(3) C(15) -23.13(15) ? . . . .
P(2) Ru(1) P(3) C(28) -144.03(14) ? . . . .
P(2) Ru(1) P(3) C(34) 94.66(14) ? . . . .
P(3) Ru(1) P(2) C(14) 5.93(17) ? . . . .
P(3) Ru(1) P(2) C(16) 131.01(13) ? . . . .
P(3) Ru(1) P(2) C(22) -111.31(15) ? . . . .
P(2) Ru(1) C(9) C(10) 56.4(4) ? . . . .
P(2) Ru(1) C(9) C(13) -59.7(4) ? . . . .
C(9) Ru(1) P(2) C(14) 138.2(3) ? . . . .
C(9) Ru(1) P(2) C(16) -96.7(3) ? . . . .
C(9) Ru(1) P(2) C(22) 21.0(3) ? . . . .
P(2) Ru(1) C(10) C(9) -157.2(2) ? . . . .
P(2) Ru(1) C(10) C(11) -39.3(2) ? . . . .
C(10) Ru(1) P(2) C(14) 178.1(2) ? . . . .
C(10) Ru(1) P(2) C(16) -56.80(19) ? . . . .
C(10) Ru(1) P(2) C(22) 60.9(2) ? . . . .
P(2) Ru(1) C(11) C(10) 149.7(2) ? . . . .
P(2) Ru(1) C(11) C(12) -93.0(2) ? . . . .
C(11) Ru(1) P(2) C(14) 155.9(2) ? . . . .
C(11) Ru(1) P(2) C(16) -79.05(18) ? . . . .
C(11) Ru(1) P(2) C(22) 38.64(19) ? . . . .
P(2) Ru(1) C(12) C(11) 92.4(2) ? . . . .
P(2) Ru(1) C(12) C(13) -151.9(2) ? . . . .
C(12) Ru(1) P(2) C(14) 118.0(2) ? . . . .
C(12) Ru(1) P(2) C(16) -116.89(17) ? . . . .
C(12) Ru(1) P(2) C(22) 0.80(19) ? . . . .
P(2) Ru(1) C(13) C(9) 155.71(17) ? . . . .
P(2) Ru(1) C(13) C(12) 37.3(3) ? . . . .
C(13) Ru(1) P(2) C(14) 96.4(2) ? . . . .
C(13) Ru(1) P(2) C(16) -138.48(18) ? . . . .
C(13) Ru(1) P(2) C(22) -20.8(2) ? . . . .
P(3) Ru(1) C(9) C(10) -175.1(2) ? . . . .
P(3) Ru(1) C(9) C(13) 68.8(2) ? . . . .
C(9) Ru(1) P(3) C(15) 173.68(19) ? . . . .
C(9) Ru(1) P(3) C(28) 52.78(19) ? . . . .
C(9) Ru(1) P(3) C(34) -68.53(19) ? . . . .
P(3) Ru(1) C(10) C(9) 8.4(3) ? . . . .
P(3) Ru(1) C(10) C(11) 126.2(2) ? . . . .
C(10) Ru(1) P(3) C(15) 168.2(2) ? . . . .
C(10) Ru(1) P(3) C(28) 47.3(2) ? . . . .
C(10) Ru(1) P(3) C(34) -74.0(2) ? . . . .
P(3) Ru(1) C(11) C(10) -118.5(2) ? . . . .
P(3) Ru(1) C(11) C(12) -1.2(3) ? . . . .
C(11) Ru(1) P(3) C(15) -118.6(2) ? . . . .
C(11) Ru(1) P(3) C(28) 120.5(2) ? . . . .
C(11) Ru(1) P(3) C(34) -0.8(2) ? . . . .
P(3) Ru(1) C(12) C(11) 179.3(2) ? . . . .
P(3) Ru(1) C(12) C(13) -64.9(2) ? . . . .
C(12) Ru(1) P(3) C(15) -119.36(19) ? . . . .
C(12) Ru(1) P(3) C(28) 119.75(18) ? . . . .
C(12) Ru(1) P(3) C(34) -1.56(19) ? . . . .
P(3) Ru(1) C(13) C(9) -118.5(2) ? . . . .
P(3) Ru(1) C(13) C(12) 123.1(2) ? . . . .
C(13) Ru(1) P(3) C(15) -152.47(19) ? . . . .
C(13) Ru(1) P(3) C(28) 86.63(19) ? . . . .
C(13) Ru(1) P(3) C(34) -34.68(19) ? . . . .
C(9) Ru(1) C(10) C(11) 117.8(3) ? . . . .
C(10) Ru(1) C(9) C(13) -116.0(3) ? . . . .
C(9) Ru(1) C(11) C(10) -37.6(2) ? . . . .
C(9) Ru(1) C(11) C(12) 79.8(2) ? . . . .
C(11) Ru(1) C(9) C(10) 36.4(2) ? . . . .
C(11) Ru(1) C(9) C(13) -79.6(2) ? . . . .
C(9) Ru(1) C(12) C(11) -79.3(2) ? . . . .
C(9) Ru(1) C(12) C(13) 36.4(2) ? . . . .
C(12) Ru(1) C(9) C(10) 79.2(2) ? . . . .
C(12) Ru(1) C(9) C(13) -36.9(2) ? . . . .
C(9) Ru(1) C(13) C(12) -118.4(3) ? . . . .
C(13) Ru(1) C(9) C(10) 116.0(3) ? . . . .
C(10) Ru(1) C(11) C(12) 117.3(3) ? . . . .
C(11) Ru(1) C(10) C(9) -117.8(3) ? . . . .
C(10) Ru(1) C(12) C(11) -36.7(2) ? . . . .
C(10) Ru(1) C(12) C(13) 79.1(2) ? . . . .
C(12) Ru(1) C(10) C(9) -79.9(2) ? . . . .
C(12) Ru(1) C(10) C(11) 37.9(2) ? . . . .
C(10) Ru(1) C(13) C(9) 38.4(2) ? . . . .
C(10) Ru(1) C(13) C(12) -80.0(2) ? . . . .
C(13) Ru(1) C(10) C(9) -37.6(2) ? . . . .
C(13) Ru(1) C(10) C(11) 80.2(2) ? . . . .
C(11) Ru(1) C(12) C(13) 115.7(3) ? . . . .
C(12) Ru(1) C(11) C(10) -117.3(3) ? . . . .
C(11) Ru(1) C(13) C(9) 79.9(2) ? . . . .
C(11) Ru(1) C(13) C(12) -38.5(2) ? . . . .
C(13) Ru(1) C(11) C(10) -79.3(2) ? . . . .
C(13) Ru(1) C(11) C(12) 38.0(2) ? . . . .
C(12) Ru(1) C(13) C(9) 118.4(3) ? . . . .
C(13) Ru(1) C(12) C(11) -115.7(3) ? . . . .
Ru(1) P(1) C(3) C(4) 99.3(4) ? . . . .
Ru(1) P(1) C(3) C(8) -77.5(4) ? . . . .
C(1) P(1) C(3) C(4) -128.5(4) ? . . . .
C(1) P(1) C(3) C(8) 54.7(4) ? . . . .
C(2) P(1) C(3) C(4) -26.9(4) ? . . . .
C(2) P(1) C(3) C(8) 156.3(4) ? . . . .
Ru(1) P(2) C(14) C(15) 16.4(3) ? . . . .
Ru(1) P(2) C(16) C(17) -147.0(3) ? . . . .
Ru(1) P(2) C(16) C(21) 35.7(3) ? . . . .
Ru(1) P(2) C(22) C(23) -77.0(3) ? . . . .
Ru(1) P(2) C(22) C(27) 101.8(3) ? . . . .
C(14) P(2) C(16) C(17) -19.8(4) ? . . . .
C(14) P(2) C(16) C(21) 163.0(3) ? . . . .
C(16) P(2) C(14) C(15) -116.9(3) ? . . . .
C(14) P(2) C(22) C(23) 161.9(3) ? . . . .
C(14) P(2) C(22) C(27) -19.4(3) ? . . . .
C(22) P(2) C(14) C(15) 140.5(3) ? . . . .
C(16) P(2) C(22) C(23) 53.3(3) ? . . . .
C(16) P(2) C(22) C(27) -128.0(3) ? . . . .
C(22) P(2) C(16) C(17) 87.0(3) ? . . . .
C(22) P(2) C(16) C(21) -90.3(3) ? . . . .
Ru(1) P(3) C(15) C(14) 40.1(3) ? . . . .
Ru(1) P(3) C(28) C(29) 137.8(3) ? . . . .
Ru(1) P(3) C(28) C(33) -45.4(4) ? . . . .
Ru(1) P(3) C(34) C(35) -41.1(3) ? . . . .
Ru(1) P(3) C(34) C(39) 138.2(2) ? . . . .
C(15) P(3) C(28) C(29) 14.5(4) ? . . . .
C(15) P(3) C(28) C(33) -168.7(3) ? . . . .
C(28) P(3) C(15) C(14) 171.3(3) ? . . . .
C(15) P(3) C(34) C(35) 79.0(3) ? . . . .
C(15) P(3) C(34) C(39) -101.7(3) ? . . . .
C(34) P(3) C(15) C(14) -84.1(3) ? . . . .
C(28) P(3) C(34) C(35) -173.5(3) ? . . . .
C(28) P(3) C(34) C(39) 5.8(3) ? . . . .
C(34) P(3) C(28) C(29) -93.8(3) ? . . . .
C(34) P(3) C(28) C(33) 83.0(3) ? . . . .
F(18) F(17) C(63) F(16) 128.2(6) ? . . . .
F(18) F(17) C(63) F(19) 37.9(9) ? . . . .
F(18) F(17) C(63) C(60) -111.7(7) ? . . . .
C(63) F(17) F(18) F(19) -29.9(4) ? . . . .
F(17) F(18) F(19) C(63) 25.3(4) ? . . . .
F(17) F(18) C(63) F(16) -94.8(7) ? . . . .
F(17) F(18) C(63) F(19) -146.2(6) ? . . . .
F(17) F(18) C(63) C(60) 112.0(5) ? . . . .
F(19) F(18) C(63) F(16) 51.4(7) ? . . . .
F(19) F(18) C(63) F(17) 146.2(6) ? . . . .
F(19) F(18) C(63) C(60) -101.9(6) ? . . . .
F(18) F(19) C(63) F(16) -142.3(6) ? . . . .
F(18) F(19) C(63) F(17) -45.0(9) ? . . . .
F(18) F(19) C(63) C(60) 105.1(7) ? . . . .
P(1) C(3) C(4) C(5) -174.9(4) ? . . . .
P(1) C(3) C(8) C(7) 175.0(4) ? . . . .
C(4) C(3) C(8) C(7) -1.8(7) ? . . . .
C(8) C(3) C(4) C(5) 1.9(7) ? . . . .
C(3) C(4) C(5) C(6) -1.1(8) ? . . . .
C(4) C(5) C(6) C(7) 0.1(7) ? . . . .
C(5) C(6) C(7) C(8) 0.0(8) ? . . . .
C(6) C(7) C(8) C(3) 0.9(8) ? . . . .
Ru(1) C(9) C(10) C(11) -62.7(2) ? . . . .
Ru(1) C(9) C(13) C(12) 62.3(2) ? . . . .
C(10) C(9) C(13) Ru(1) -63.0(2) ? . . . .
C(10) C(9) C(13) C(12) -0.8(4) ? . . . .
C(13) C(9) C(10) Ru(1) 63.1(2) ? . . . .
C(13) C(9) C(10) C(11) 0.4(3) ? . . . .
Ru(1) C(10) C(11) C(12) -62.0(2) ? . . . .
C(9) C(10) C(11) Ru(1) 62.1(2) ? . . . .
C(9) C(10) C(11) C(12) 0.1(2) ? . . . .
Ru(1) C(11) C(12) C(13) -63.0(2) ? . . . .
C(10) C(11) C(12) Ru(1) 62.5(2) ? . . . .
C(10) C(11) C(12) C(13) -0.5(3) ? . . . .
Ru(1) C(12) C(13) C(9) -62.4(2) ? . . . .
C(11) C(12) C(13) Ru(1) 63.2(2) ? . . . .
C(11) C(12) C(13) C(9) 0.8(4) ? . . . .
P(2) C(14) C(15) P(3) -35.4(3) ? . . . .
P(2) C(16) C(17) C(18) -179.2(3) ? . . . .
P(2) C(16) C(21) C(20) 178.0(3) ? . . . .
C(17) C(16) C(21) C(20) 0.6(6) ? . . . .
C(21) C(16) C(17) C(18) -2.0(6) ? . . . .
C(16) C(17) C(18) C(19) 1.8(7) ? . . . .
C(17) C(18) C(19) C(20) -0.1(6) ? . . . .
C(18) C(19) C(20) C(21) -1.3(7) ? . . . .
C(19) C(20) C(21) C(16) 1.1(7) ? . . . .
P(2) C(22) C(23) C(24) 178.0(3) ? . . . .
P(2) C(22) C(27) C(26) -177.7(3) ? . . . .
C(23) C(22) C(27) C(26) 1.0(6) ? . . . .
C(27) C(22) C(23) C(24) -0.8(5) ? . . . .
C(22) C(23) C(24) C(25) 0.4(6) ? . . . .
C(23) C(24) C(25) C(26) -0.2(5) ? . . . .
C(24) C(25) C(26) C(27) 0.5(7) ? . . . .
C(25) C(26) C(27) C(22) -0.9(7) ? . . . .
P(3) C(28) C(29) C(30) 178.4(3) ? . . . .
P(3) C(28) C(33) C(32) -178.2(4) ? . . . .
C(29) C(28) C(33) C(32) -1.2(7) ? . . . .
C(33) C(28) C(29) C(30) 1.6(7) ? . . . .
C(28) C(29) C(30) C(31) -0.7(7) ? . . . .
C(29) C(30) C(31) C(32) -0.6(8) ? . . . .
C(30) C(31) C(32) C(33) 0.9(8) ? . . . .
C(31) C(32) C(33) C(28) -0.0(7) ? . . . .
P(3) C(34) C(35) C(36) 180.0(3) ? . . . .
P(3) C(34) C(39) C(38) -178.8(3) ? . . . .
C(35) C(34) C(39) C(38) 0.5(6) ? . . . .
C(39) C(34) C(35) C(36) 0.7(6) ? . . . .
C(34) C(35) C(36) C(37) -1.1(7) ? . . . .
C(35) C(36) C(37) C(38) 0.4(6) ? . . . .
C(36) C(37) C(38) C(39) 0.8(6) ? . . . .
C(37) C(38) C(39) C(34) -1.3(6) ? . . . .
C(41) C(40) C(45) C(44) 0.6(5) ? . . . .
C(45) C(40) C(41) C(42) -1.5(5) ? . . . .
C(41) C(40) B(1) C(48) 86.3(3) ? . . . .
C(41) C(40) B(1) C(56) -34.7(4) ? . . . .
C(41) C(40) B(1) C(64) -151.5(3) ? . . . .
B(1) C(40) C(41) C(42) -176.5(3) ? . . . .
C(45) C(40) B(1) C(48) -88.4(3) ? . . . .
C(45) C(40) B(1) C(56) 150.6(3) ? . . . .
C(45) C(40) B(1) C(64) 33.9(4) ? . . . .
B(1) C(40) C(45) C(44) 175.6(3) ? . . . .
C(40) C(41) C(42) C(43) 1.7(6) ? . . . .
C(40) C(41) C(42) C(46) -178.1(3) ? . . . .
C(41) C(42) C(43) C(44) -1.0(6) ? . . . .
C(41) C(42) C(46) F(1) -1.8(6) ? . . . .
C(41) C(42) C(46) F(2) 118.2(4) ? . . . .
C(41) C(42) C(46) F(3) -123.6(4) ? . . . .
C(43) C(42) C(46) F(1) 178.3(4) ? . . . .
C(43) C(42) C(46) F(2) -61.7(6) ? . . . .
C(43) C(42) C(46) F(3) 56.6(5) ? . . . .
C(46) C(42) C(43) C(44) 178.9(4) ? . . . .
C(42) C(43) C(44) C(45) 0.1(4) ? . . . .
C(42) C(43) C(44) C(47) -178.5(4) ? . . . .
C(43) C(44) C(45) C(40) 0.1(5) ? . . . .
C(43) C(44) C(47) F(4) 66.4(7) ? . . . .
C(43) C(44) C(47) F(5) -47.5(6) ? . . . .
C(43) C(44) C(47) F(6) -168.2(5) ? . . . .
C(45) C(44) C(47) F(4) -112.2(6) ? . . . .
C(45) C(44) C(47) F(5) 133.9(5) ? . . . .
C(45) C(44) C(47) F(6) 13.1(7) ? . . . .
C(47) C(44) C(45) C(40) 178.7(4) ? . . . .
C(49) C(48) C(53) C(52) -0.8(6) ? . . . .
C(53) C(48) C(49) C(50) 1.7(6) ? . . . .
C(49) C(48) B(1) C(40) -89.5(4) ? . . . .
C(49) C(48) B(1) C(56) 32.1(5) ? . . . .
C(49) C(48) B(1) C(64) 149.6(4) ? . . . .
B(1) C(48) C(49) C(50) 175.9(4) ? . . . .
C(53) C(48) B(1) C(40) 84.4(4) ? . . . .
C(53) C(48) B(1) C(56) -154.1(4) ? . . . .
C(53) C(48) B(1) C(64) -36.5(5) ? . . . .
B(1) C(48) C(53) C(52) -175.0(4) ? . . . .
C(48) C(49) C(50) C(51) -1.1(7) ? . . . .
C(48) C(49) C(50) C(54) 175.1(4) ? . . . .
C(49) C(50) C(51) C(52) -0.5(7) ? . . . .
C(49) C(50) C(54) F(7) 18.0(6) ? . . . .
C(49) C(50) C(54) F(8) 139.6(4) ? . . . .
C(49) C(50) C(54) F(9) -102.7(4) ? . . . .
C(51) C(50) C(54) F(7) -165.7(4) ? . . . .
C(51) C(50) C(54) F(8) -44.1(6) ? . . . .
C(51) C(50) C(54) F(9) 73.5(5) ? . . . .
C(54) C(50) C(51) C(52) -176.8(4) ? . . . .
C(50) C(51) C(52) C(53) 1.4(7) ? . . . .
C(50) C(51) C(52) C(55) 176.6(4) ? . . . .
C(51) C(52) C(53) C(48) -0.8(7) ? . . . .
C(51) C(52) C(55) F(10) 31.0(6) ? . . . .
C(51) C(52) C(55) F(11) 154.6(4) ? . . . .
C(51) C(52) C(55) F(12) -86.7(5) ? . . . .
C(53) C(52) C(55) F(10) -153.7(4) ? . . . .
C(53) C(52) C(55) F(11) -30.1(6) ? . . . .
C(53) C(52) C(55) F(12) 88.5(4) ? . . . .
C(55) C(52) C(53) C(48) -175.9(4) ? . . . .
C(57) C(56) C(61) C(60) -0.1(4) ? . . . .
C(61) C(56) C(57) C(58) 1.5(6) ? . . . .
C(57) C(56) B(1) C(40) 151.2(3) ? . . . .
C(57) C(56) B(1) C(48) 34.7(5) ? . . . .
C(57) C(56) B(1) C(64) -88.0(4) ? . . . .
B(1) C(56) C(57) C(58) 176.3(4) ? . . . .
C(61) C(56) B(1) C(40) -34.3(5) ? . . . .
C(61) C(56) B(1) C(48) -150.8(3) ? . . . .
C(61) C(56) B(1) C(64) 86.4(4) ? . . . .
B(1) C(56) C(61) C(60) -174.8(4) ? . . . .
C(56) C(57) C(58) C(59) -1.5(7) ? . . . .
C(56) C(57) C(58) C(62) 178.7(4) ? . . . .
C(57) C(58) C(59) C(60) 0.1(5) ? . . . .
C(57) C(58) C(62) F(13) -50.6(6) ? . . . .
C(57) C(58) C(62) F(14) 67.9(6) ? . . . .
C(57) C(58) C(62) F(15) -171.0(4) ? . . . .
C(59) C(58) C(62) F(13) 129.6(5) ? . . . .
C(59) C(58) C(62) F(14) -111.9(5) ? . . . .
C(59) C(58) C(62) F(15) 9.2(8) ? . . . .
C(62) C(58) C(59) C(60) 179.9(3) ? . . . .
C(58) C(59) C(60) C(61) 1.3(7) ? . . . .
C(58) C(59) C(60) C(63) 178.8(4) ? . . . .
C(59) C(60) C(61) C(56) -1.3(7) ? . . . .
C(59) C(60) C(63) F(16) -112.5(6) ? . . . .
C(59) C(60) C(63) F(17) 135.6(6) ? . . . .
C(59) C(60) C(63) F(18) 45.1(7) ? . . . .
C(59) C(60) C(63) F(19) -19.4(8) ? . . . .
C(61) C(60) C(63) F(16) 65.0(6) ? . . . .
C(61) C(60) C(63) F(17) -46.8(8) ? . . . .
C(61) C(60) C(63) F(18) -137.3(6) ? . . . .
C(61) C(60) C(63) F(19) 158.2(6) ? . . . .
C(63) C(60) C(61) C(56) -178.8(4) ? . . . .
C(65) C(64) C(69) C(68) 3.2(5) ? . . . .
C(69) C(64) C(65) C(66) -3.5(5) ? . . . .
C(65) C(64) B(1) C(40) -147.2(3) ? . . . .
C(65) C(64) B(1) C(48) -30.4(5) ? . . . .
C(65) C(64) B(1) C(56) 91.3(4) ? . . . .
B(1) C(64) C(65) C(66) -177.5(3) ? . . . .
C(69) C(64) B(1) C(40) 39.0(4) ? . . . .
C(69) C(64) B(1) C(48) 155.8(3) ? . . . .
C(69) C(64) B(1) C(56) -82.6(4) ? . . . .
B(1) C(64) C(69) C(68) 177.5(3) ? . . . .
C(64) C(65) C(66) C(67) 1.2(6) ? . . . .
C(64) C(65) C(66) C(70) 178.1(3) ? . . . .
C(65) C(66) C(67) C(68) 1.5(5) ? . . . .
C(65) C(66) C(70) F(23) 142.9(3) ? . . . .
C(65) C(66) C(70) F(24) -98.4(4) ? . . . .
C(65) C(66) C(70) F(25) 22.6(5) ? . . . .
C(67) C(66) C(70) F(23) -40.2(5) ? . . . .
C(67) C(66) C(70) F(24) 78.5(4) ? . . . .
C(67) C(66) C(70) F(25) -160.6(3) ? . . . .
C(70) C(66) C(67) C(68) -175.5(3) ? . . . .
C(66) C(67) C(68) C(69) -1.7(6) ? . . . .
C(66) C(67) C(68) C(71) 179.2(3) ? . . . .
C(67) C(68) C(69) C(64) -0.6(6) ? . . . .
C(67) C(68) C(71) F(20) -173.5(3) ? . . . .
C(67) C(68) C(71) F(21) 66.2(5) ? . . . .
C(67) C(68) C(71) F(22) -53.7(4) ? . . . .
C(69) C(68) C(71) F(20) 7.5(6) ? . . . .
C(69) C(68) C(71) F(21) -112.8(4) ? . . . .
C(69) C(68) C(71) F(22) 127.3(4) ? . . . .
C(71) C(68) C(69) C(64) 178.4(3) ? . . . .
C(72) C(72) C(73) C(74) -13.2(10) ? 2_667 . 2_667 2_667
C(72) C(72) C(73) C(75) 172.4(12) ? 2_667 . 2_667 2_667
C(73) C(72) C(72) C(74) 14.8(11) ? 2_667 . 2_667 2_667
C(73) C(72) C(72) C(74) -165.2(13) ? 2_667 . 2_667 .
C(72) C(72) C(74) C(73) 16.1(13) ? 2_667 . . .
C(74) C(72) C(72) C(73) -14.8(11) ? . . 2_667 .
C(72) C(72) C(74) C(73) 162.1(14) ? 2_667 . 2_667 2_667
C(74) C(72) C(72) C(73) 165.2(13) ? 2_667 . 2_667 .
C(73) C(72) C(74) C(72) 71(4) ? 2_667 . . 2_667
C(73) C(72) C(74) C(73) 87(4) ? 2_667 . . .
C(74) C(72) C(73) C(74) -81(4) ? . . 2_667 2_667
C(74) C(72) C(73) C(75) 105(5) ? . . 2_667 2_667
C(73) C(72) C(74) C(72) -162.1(14) ? 2_667 . 2_667 2_667
C(74) C(72) C(73) C(75) -174.4(15) ? 2_667 . 2_667 2_667
C(74) C(72) C(74) C(73) 162.1(15) ? . . 2_667 2_667
C(74) C(72) C(74) C(73) 16(2) ? 2_667 . . .
C(72) C(73) C(74) C(72) -16.5(14) ? 2_667 . . .
C(75) C(73) C(74) C(72) -34(5) ? . . . .
C(75) C(73) C(74) C(72) -18(4) ? . . . 2_667
